data_2222831
loop_
_publ_author_name
'La-o, Latipah'
'Pakawatchai, Chaveng'
'Saithong, Saowanit'
'Skelton, Brian W.'

_publ_section_title
;Chlorido(1,3-dimethylthiourea-\k<i>S</i>)bis(triphenylphosphine-\k<i>P</i>)copper(I)
 acetonitrile hemisolvate
;
_journal_coeditor_code PK2174
_journal_issue 8
_journal_name_full 'Acta Crystallographica Section E'
_journal_page_first m926
_journal_paper_doi 10.1107/S1600536809026798
_journal_volume 65
_journal_year 2009
_chemical_formula_iupac '[Cu Cl (C3 H8 N2 S) (C18 H15 P)2], 0.5 C2 H3 N'
_chemical_formula_moiety 'C39 H38 Cl Cu N2 P2 S, 0.5(C2 H3 N)'
_chemical_formula_sum 'C40 H39.5 Cl Cu N2.5 P2 S'
_chemical_formula_weight 748.23
_chemical_name_systematic
;
Chlorido(1,3-dimethylthiourea-\k<i>S</i>)bis(triphenylphosphine-
\k<i>P</i>)copper(I) acetonitrile hemisolvate
;
_space_group_IT_number 14
_symmetry_cell_setting monoclinic
_symmetry_space_group_name_Hall '-P 2yn'
_symmetry_space_group_name_H-M 'P 1 21/n 1'
_atom_sites_solution_hydrogens geom
_atom_sites_solution_primary direct
_atom_sites_solution_secondary difmap
_audit_creation_method SHELXL-97
_cell_angle_alpha 90.00
_cell_angle_beta 90.8740(10)
_cell_angle_gamma 90.00
_cell_formula_units_Z 8
_cell_length_a 13.7503(4)
_cell_length_b 30.0495(9)
_cell_length_c 18.4227(5)
_cell_measurement_reflns_used 7629
_cell_measurement_temperature 293(2)
_cell_measurement_theta_max 21.50
_cell_measurement_theta_min 2.21
_cell_volume 7611.2(4)
_computing_cell_refinement 'SAINT (Bruker, 1998)'
_computing_data_collection 'SMART (Bruker, 1998)'
_computing_data_reduction 'SAINT (Bruker, 2003)'
_computing_molecular_graphics 'SHELXTL (Sheldrick, 2008)'
_computing_publication_material 'SHELXTL (Sheldrick, 2008)'
_computing_structure_refinement 'SHELXL97 (Sheldrick, 2008)'
_computing_structure_solution 'SHELXS97 (Sheldrick, 2008)'
_diffrn_ambient_temperature 293(2)
_diffrn_measured_fraction_theta_full 1.000
_diffrn_measured_fraction_theta_max 1.000
_diffrn_measurement_device_type 'Bruker SMART CCD area-detector'
_diffrn_measurement_method 'Frames each covering 0.3 \% in \w'
_diffrn_radiation_monochromator graphite
_diffrn_radiation_source 'fine-focus sealed tube'
_diffrn_radiation_type MoK\a
_diffrn_radiation_wavelength 0.71073
_diffrn_reflns_av_R_equivalents 0.0594
_diffrn_reflns_av_sigmaI/netI 0.0437
_diffrn_reflns_limit_h_max 16
_diffrn_reflns_limit_h_min -16
_diffrn_reflns_limit_k_max 35
_diffrn_reflns_limit_k_min -35
_diffrn_reflns_limit_l_max 21
_diffrn_reflns_limit_l_min -21
_diffrn_reflns_number 70507
_diffrn_reflns_theta_full 25.00
_diffrn_reflns_theta_max 25.00
_diffrn_reflns_theta_min 1.30
_diffrn_standards_number 0
_exptl_absorpt_coefficient_mu 0.814
_exptl_absorpt_correction_T_max 0.940
_exptl_absorpt_correction_T_min 0.777
_exptl_absorpt_correction_type multi-scan
_exptl_absorpt_process_details '(SADABS; Bruker, 2003)'
_exptl_crystal_colour colorless
_exptl_crystal_density_diffrn 1.306
_exptl_crystal_density_method 'not measured'
_exptl_crystal_description block
_exptl_crystal_F_000 3112
_exptl_crystal_size_max 0.356
_exptl_crystal_size_mid 0.121
_exptl_crystal_size_min 0.079
_refine_diff_density_max 0.534
_refine_diff_density_min -0.245
_refine_ls_extinction_method none
_refine_ls_goodness_of_fit_ref 1.095
_refine_ls_hydrogen_treatment mixed
_refine_ls_matrix_type full
_refine_ls_number_parameters 873
_refine_ls_number_reflns 13413
_refine_ls_number_restraints 4
_refine_ls_restrained_S_all 1.095
_refine_ls_R_factor_all 0.0744
_refine_ls_R_factor_gt 0.0530
_refine_ls_shift/su_max 0.001
_refine_ls_shift/su_mean 0.000
_refine_ls_structure_factor_coef Fsqd
_refine_ls_weighting_details 'calc w=1/[\s^2^(Fo^2^)+(0.0428P)^2^+3.4594P] where P=(Fo^2^+2Fc^2^)/3'
_refine_ls_weighting_scheme calc
_refine_ls_wR_factor_gt 0.1029
_refine_ls_wR_factor_ref 0.1108
_reflns_number_gt 10371
_reflns_number_total 13413
_reflns_threshold_expression I>2s(I)
_cod_data_source_file pk2174.cif
_cod_data_source_block I
_cod_depositor_comments
;
The following automatic conversions were performed:
'_symmetry_cell_setting' value 'Monoclinic' changed to 'monoclinic'
according to '/home/saulius/struct/CIF-dictionaries/cif_core.dic'
dictionary named 'cif_core.dic' version 2.4.1 from 2010-06-29.

Automatic conversion script
Id: cif_fix_enum 1527 2010-12-29 10:47:43Z saulius 

The following automatic conversions were performed:

'_symmetry_cell_setting' value 'Monoclinic' changed to 'monoclinic'
according to /home/saulius/struct/CIF-dictionaries/cif_core.dic
dictionary named 'cif_core.dic' version 2.4.1 from 2010-06-29.

Automatic conversion script
Id: cif_fix_values 1715 2011-07-08 13:25:40Z adriana 
;
_cod_original_sg_symbol_H-M 'P 21/n'
_cod_original_formula_sum 'C40 H39.5 Cl1 Cu1 N2.5 P2 S1'
_cod_database_code 2222831
_cod_database_fobs_code 2222831

loop_
_symmetry_equiv_pos_as_xyz
'x, y, z'
'-x+1/2, y+1/2, -z+1/2'
'-x, -y, -z'
'x-1/2, -y-1/2, z-1/2'

loop_
_atom_site_type_symbol
_atom_site_label
_atom_site_fract_x
_atom_site_fract_y
_atom_site_fract_z
_atom_site_U_iso_or_equiv
_atom_site_adp_type
_atom_site_calc_flag
_atom_site_refinement_flags
_atom_site_occupancy
_atom_site_disorder_assembly
_atom_site_disorder_group
Cu Cu1A 0.83366(3) 0.723343(13) 0.16892(2) 0.03965(11) Uani d . 1 . .
Cl Cl1A 0.76325(6) 0.65021(3) 0.16728(5) 0.0516(2) Uani d . 1 . .
S S1A 0.99851(6) 0.72354(3) 0.20869(6) 0.0512(2) Uani d . 1 . .
N N1A 1.1290(2) 0.66507(10) 0.2551(2) 0.0614(9) Uani d D 1 . .
H H1AA 1.148(3) 0.6385(8) 0.269(2) 0.074 Uiso d D 1 . .
N N2A 0.9764(2) 0.63787(9) 0.23609(17) 0.0519(8) Uani d D 1 . .
H H2AA 0.9202(17) 0.6429(12) 0.2147(18) 0.062 Uiso d D 1 . .
P P1A 0.74601(6) 0.76174(3) 0.25265(5) 0.0380(2) Uani d . 1 . .
P P2A 0.84109(6) 0.74107(3) 0.04852(5) 0.0416(2) Uani d . 1 . .
C C1A 0.6156(2) 0.76738(11) 0.23128(19) 0.0427(8) Uani d . 1 . .
C C2A 0.5422(3) 0.76381(15) 0.2798(2) 0.0726(12) Uani d . 1 . .
H H2A 0.5568 0.7575 0.3282 0.087 Uiso calc R 1 . .
C C3A 0.4458(3) 0.76946(18) 0.2580(3) 0.0923(16) Uani d . 1 . .
H H3A 0.3968 0.7674 0.2921 0.111 Uiso calc R 1 . .
C C4A 0.4228(3) 0.77790(16) 0.1880(3) 0.0861(15) Uani d . 1 . .
H H4A 0.3581 0.7813 0.1736 0.103 Uiso calc R 1 . .
C C5A 0.4942(4) 0.7813(2) 0.1390(3) 0.114(2) Uani d . 1 . .
H H5A 0.4792 0.7872 0.0906 0.137 Uiso calc R 1 . .
C C6A 0.5902(3) 0.77597(19) 0.1611(2) 0.0923(17) Uani d . 1 . .
H H6A 0.6389 0.7783 0.1269 0.111 Uiso calc R 1 . .
C C7A 0.7845(2) 0.81944(10) 0.26739(17) 0.0401(8) Uani d . 1 . .
C C8A 0.8823(3) 0.82841(13) 0.2747(3) 0.0724(13) Uani d . 1 . .
H H8A 0.9263 0.8049 0.2757 0.087 Uiso calc R 1 . .
C C9A 0.9167(3) 0.87141(14) 0.2805(3) 0.0850(15) Uani d . 1 . .
H H9A 0.9833 0.8765 0.2847 0.102 Uiso calc R 1 . .
C C10A 0.8543(3) 0.90602(13) 0.2802(3) 0.0751(13) Uani d . 1 . .
H H10A 0.8777 0.9350 0.2819 0.090 Uiso calc R 1 . .
C C11A 0.7566(3) 0.89813(13) 0.2774(3) 0.0860(15) Uani d . 1 . .
H H11A 0.7131 0.9218 0.2800 0.103 Uiso calc R 1 . .
C C12A 0.7222(3) 0.85525(12) 0.2706(2) 0.0687(12) Uani d . 1 . .
H H12A 0.6554 0.8504 0.2681 0.082 Uiso calc R 1 . .
C C13A 0.7527(2) 0.73857(11) 0.34471(17) 0.0426(8) Uani d . 1 . .
C C14A 0.7917(3) 0.69658(13) 0.3537(2) 0.0622(11) Uani d . 1 . .
H H14A 0.8113 0.6805 0.3134 0.075 Uiso calc R 1 . .
C C15A 0.8018(4) 0.67813(15) 0.4224(2) 0.0804(14) Uani d . 1 . .
H H15A 0.8288 0.6499 0.4279 0.096 Uiso calc R 1 . .
C C16A 0.7725(4) 0.70115(17) 0.4815(2) 0.0815(14) Uani d . 1 . .
H H16A 0.7785 0.6885 0.5274 0.098 Uiso calc R 1 . .
C C17A 0.7343(4) 0.74264(16) 0.4739(2) 0.0836(15) Uani d . 1 . .
H H17A 0.7143 0.7583 0.5146 0.100 Uiso calc R 1 . .
C C18A 0.7252(3) 0.76151(13) 0.4055(2) 0.0680(12) Uani d . 1 . .
H H18A 0.7001 0.7901 0.4007 0.082 Uiso calc R 1 . .
C C19A 0.7252(3) 0.74469(12) -0.00126(18) 0.0502(9) Uani d . 1 . .
C C20A 0.6629(3) 0.70896(15) 0.0034(2) 0.0736(12) Uani d . 1 . .
H H20A 0.6815 0.6840 0.0301 0.088 Uiso calc R 1 . .
C C21A 0.5732(3) 0.70979(19) -0.0312(3) 0.0947(16) Uani d . 1 . .
H H21A 0.5330 0.6849 -0.0290 0.114 Uiso calc R 1 . .
C C22A 0.5429(4) 0.7460(2) -0.0681(3) 0.0972(17) Uani d . 1 . .
H H22A 0.4820 0.7464 -0.0907 0.117 Uiso calc R 1 . .
C C23A 0.6016(4) 0.7815(2) -0.0720(3) 0.1074(19) Uani d . 1 . .
H H23A 0.5806 0.8067 -0.0969 0.129 Uiso calc R 1 . .
C C24A 0.6937(3) 0.78118(16) -0.0393(2) 0.0827(14) Uani d . 1 . .
H H24A 0.7340 0.8059 -0.0433 0.099 Uiso calc R 1 . .
C C25A 0.9008(3) 0.79381(11) 0.02850(18) 0.0470(8) Uani d . 1 . .
C C26A 0.9612(4) 0.80061(15) -0.0296(3) 0.0893(16) Uani d . 1 . .
H H26A 0.9731 0.7775 -0.0619 0.107 Uiso calc R 1 . .
C C27A 1.0042(4) 0.84182(18) -0.0398(3) 0.1056(19) Uani d . 1 . .
H H27A 1.0466 0.8456 -0.0782 0.127 Uiso calc R 1 . .
C C28A 0.9863(4) 0.87628(16) 0.0041(3) 0.0877(15) Uani d . 1 . .
H H28A 1.0132 0.9041 -0.0052 0.105 Uiso calc R 1 . .
C C29A 0.9285(4) 0.87006(15) 0.0622(3) 0.0868(15) Uani d . 1 . .
H H29A 0.9171 0.8935 0.0940 0.104 Uiso calc R 1 . .
C C30A 0.8865(3) 0.82911(13) 0.0743(2) 0.0698(12) Uani d . 1 . .
H H30A 0.8475 0.8253 0.1146 0.084 Uiso calc R 1 . .
C C31A 0.9103(3) 0.70020(11) -0.00354(19) 0.0490(9) Uani d . 1 . .
C C32A 0.8768(3) 0.67905(16) -0.0637(3) 0.0822(14) Uani d . 1 . .
H H32A 0.8151 0.6858 -0.0820 0.099 Uiso calc R 1 . .
C C33A 0.9334(4) 0.64731(18) -0.0987(3) 0.1049(19) Uani d . 1 . .
H H33A 0.9094 0.6329 -0.1400 0.126 Uiso calc R 1 . .
C C34A 1.0232(4) 0.63756(15) -0.0725(3) 0.0922(17) Uani d . 1 . .
H H34A 1.0608 0.6163 -0.0956 0.111 Uiso calc R 1 . .
C C35A 1.0585(4) 0.65843(16) -0.0133(3) 0.0821(14) Uani d . 1 . .
H H35A 1.1210 0.6522 0.0038 0.099 Uiso calc R 1 . .
C C36A 1.0018(3) 0.68913(14) 0.0220(2) 0.0679(12) Uani d . 1 . .
H H36A 1.0258 0.7027 0.0640 0.082 Uiso calc R 1 . .
C C37A 1.0368(2) 0.67178(11) 0.23477(18) 0.0433(8) Uani d . 1 . .
C C38A 1.2041(3) 0.69905(14) 0.2544(3) 0.0906(16) Uani d . 1 . .
H H38D 1.2062 0.7125 0.2072 0.136 Uiso calc R 1 . .
H H38E 1.2660 0.6857 0.2657 0.136 Uiso calc R 1 . .
H H38F 1.1899 0.7214 0.2900 0.136 Uiso calc R 1 . .
C C39A 0.9991(3) 0.59398(12) 0.2634(2) 0.0679(11) Uani d . 1 . .
H H39A 1.0525 0.5818 0.2369 0.102 Uiso calc R 1 . .
H H39B 0.9433 0.5751 0.2575 0.102 Uiso calc R 1 . .
H H39C 1.0166 0.5959 0.3140 0.102 Uiso calc R 1 . .
Cu Cu1B 0.31137(3) 0.519217(13) 0.25982(2) 0.03941(11) Uani d . 1 . .
Cl Cl1B 0.26570(6) 0.58658(3) 0.31991(5) 0.0490(2) Uani d . 1 . .
S S1B 0.48449(6) 0.51390(3) 0.26225(5) 0.0475(2) Uani d . 1 . .
N N1B 0.6224(2) 0.57018(10) 0.22284(19) 0.0599(9) Uani d D 1 . .
H H1BB 0.646(3) 0.5968(8) 0.219(2) 0.072 Uiso d D 1 . .
N N2B 0.4872(2) 0.60175(10) 0.26940(19) 0.0606(9) Uani d D 1 . .
H H2BB 0.4301(18) 0.5976(13) 0.2892(19) 0.073 Uiso d D 1 . .
P P1B 0.25868(6) 0.52429(3) 0.14108(4) 0.0389(2) Uani d . 1 . .
P P2B 0.25668(6) 0.46303(3) 0.33194(5) 0.0377(2) Uani d . 1 . .
C C1B 0.1268(2) 0.52181(11) 0.12563(17) 0.0412(8) Uani d . 1 . .
C C2B 0.0757(3) 0.55385(15) 0.0873(2) 0.0701(12) Uani d . 1 . .
H H2B 0.1085 0.5779 0.0674 0.084 Uiso calc R 1 . .
C C3B -0.0243(3) 0.55041(19) 0.0783(3) 0.0877(15) Uani d . 1 . .
H H3B -0.0581 0.5724 0.0530 0.105 Uiso calc R 1 . .
C C4B -0.0733(3) 0.51538(17) 0.1060(2) 0.0743(13) Uani d . 1 . .
H H4B -0.1401 0.5129 0.0985 0.089 Uiso calc R 1 . .
C C5B -0.0240(3) 0.48373(15) 0.1452(2) 0.0651(11) Uani d . 1 . .
H H5B -0.0576 0.4599 0.1651 0.078 Uiso calc R 1 . .
C C6B 0.0758(3) 0.48702(13) 0.15543(19) 0.0523(9) Uani d . 1 . .
H H6B 0.1086 0.4655 0.1827 0.063 Uiso calc R 1 . .
C C7B 0.3047(2) 0.48048(12) 0.08137(18) 0.0453(8) Uani d . 1 . .
C C8B 0.4042(3) 0.47558(15) 0.0777(2) 0.0757(13) Uani d . 1 . .
H H8B 0.4446 0.4937 0.1059 0.091 Uiso calc R 1 . .
C C9B 0.4443(3) 0.44415(17) 0.0327(3) 0.0928(16) Uani d . 1 . .
H H9B 0.5115 0.4416 0.0296 0.111 Uiso calc R 1 . .
C C10B 0.3848(4) 0.41640(16) -0.0079(2) 0.0827(14) Uani d . 1 . .
H H10B 0.4118 0.3951 -0.0383 0.099 Uiso calc R 1 . .
C C11B 0.2867(3) 0.42031(15) -0.0032(2) 0.0730(12) Uani d . 1 . .
H H11B 0.2463 0.4014 -0.0299 0.088 Uiso calc R 1 . .
C C12B 0.2472(3) 0.45203(13) 0.0408(2) 0.0607(10) Uani d . 1 . .
H H12B 0.1800 0.4544 0.0433 0.073 Uiso calc R 1 . .
C C13B 0.2930(2) 0.57442(12) 0.09057(19) 0.0462(9) Uani d . 1 . .
C C14B 0.3182(3) 0.61196(14) 0.1278(2) 0.0780(13) Uani d . 1 . .
H H14B 0.3179 0.6118 0.1783 0.094 Uiso calc R 1 . .
C C15B 0.3444(4) 0.65045(17) 0.0913(3) 0.1007(17) Uani d . 1 . .
H H15B 0.3627 0.6756 0.1175 0.121 Uiso calc R 1 . .
C C16B 0.3434(3) 0.65169(19) 0.0180(3) 0.0911(17) Uani d . 1 . .
H H16B 0.3598 0.6777 -0.0062 0.109 Uiso calc R 1 . .
C C17B 0.3186(3) 0.6148(2) -0.0197(3) 0.0870(16) Uani d . 1 . .
H H17B 0.3184 0.6155 -0.0701 0.104 Uiso calc R 1 . .
C C18B 0.2935(3) 0.57604(15) 0.0156(2) 0.0674(11) Uani d . 1 . .
H H18B 0.2768 0.5509 -0.0112 0.081 Uiso calc R 1 . .
C C19B 0.1242(2) 0.45675(11) 0.33569(18) 0.0439(8) Uani d . 1 . .
C C20B 0.0712(3) 0.49408(13) 0.3533(2) 0.0608(10) Uani d . 1 . .
H H20B 0.1035 0.5208 0.3618 0.073 Uiso calc R 1 . .
C C21B -0.0286(3) 0.49246(17) 0.3586(3) 0.0784(13) Uani d . 1 . .
H H21B -0.0631 0.5178 0.3717 0.094 Uiso calc R 1 . .
C C22B -0.0763(3) 0.45380(19) 0.3446(3) 0.0845(15) Uani d . 1 . .
H H22B -0.1438 0.4529 0.3468 0.101 Uiso calc R 1 . .
C C23B -0.0262(3) 0.41626(18) 0.3273(3) 0.0834(14) Uani d . 1 . .
H H23B -0.0595 0.3898 0.3186 0.100 Uiso calc R 1 . .
C C24B 0.0752(3) 0.41735(13) 0.3228(2) 0.0618(11) Uani d . 1 . .
H H24B 0.1095 0.3917 0.3112 0.074 Uiso calc R 1 . .
C C25B 0.2967(2) 0.40785(11) 0.30464(19) 0.0426(8) Uani d . 1 . .
C C26B 0.2962(3) 0.39879(12) 0.2305(2) 0.0580(10) Uani d . 1 . .
H H26B 0.2783 0.4211 0.1979 0.070 Uiso calc R 1 . .
C C27B 0.3214(3) 0.35760(14) 0.2044(2) 0.0688(12) Uani d . 1 . .
H H27B 0.3191 0.3521 0.1548 0.083 Uiso calc R 1 . .
C C28B 0.3500(3) 0.32469(13) 0.2513(3) 0.0704(12) Uani d . 1 . .
H H28B 0.3673 0.2968 0.2336 0.084 Uiso calc R 1 . .
C C29B 0.3532(3) 0.33287(14) 0.3238(3) 0.0729(13) Uani d . 1 . .
H H29B 0.3736 0.3106 0.3556 0.088 Uiso calc R 1 . .
C C30B 0.3262(3) 0.37405(12) 0.3510(2) 0.0588(10) Uani d . 1 . .
H H30B 0.3281 0.3790 0.4008 0.071 Uiso calc R 1 . .
C C31B 0.2855(2) 0.46715(11) 0.42944(17) 0.0418(8) Uani d . 1 . .
C C32B 0.2338(3) 0.44386(13) 0.48077(19) 0.0573(10) Uani d . 1 . .
H H32B 0.1835 0.4250 0.4662 0.069 Uiso calc R 1 . .
C C33B 0.2566(3) 0.44838(15) 0.5535(2) 0.0691(12) Uani d . 1 . .
H H33B 0.2225 0.4320 0.5876 0.083 Uiso calc R 1 . .
C C34B 0.3290(3) 0.47682(15) 0.5759(2) 0.0680(12) Uani d . 1 . .
H H34B 0.3439 0.4799 0.6251 0.082 Uiso calc R 1 . .
C C35B 0.3792(3) 0.50070(14) 0.5254(2) 0.0643(11) Uani d . 1 . .
H H35B 0.4279 0.5203 0.5404 0.077 Uiso calc R 1 . .
C C36B 0.3578(2) 0.49587(12) 0.4522(2) 0.0525(9) Uani d . 1 . .
H H36B 0.3925 0.5121 0.4182 0.063 Uiso calc R 1 . .
C C37B 0.5344(2) 0.56539(11) 0.25007(18) 0.0439(8) Uani d . 1 . .
C C38B 0.6826(3) 0.53423(14) 0.1979(3) 0.0823(14) Uani d . 1 . .
H H38A 0.6986 0.5150 0.2379 0.123 Uiso calc R 1 . .
H H38B 0.7414 0.5461 0.1781 0.123 Uiso calc R 1 . .
H H38C 0.6482 0.5177 0.1611 0.123 Uiso calc R 1 . .
C C39B 0.5206(3) 0.64687(13) 0.2571(3) 0.0872(15) Uani d . 1 . .
H H39D 0.5827 0.6511 0.2806 0.131 Uiso calc R 1 . .
H H39E 0.4746 0.6675 0.2766 0.131 Uiso calc R 1 . .
H H39F 0.5266 0.6519 0.2059 0.131 Uiso calc R 1 . .
C C1 0.8259(4) 0.4111(3) 0.5006(3) 0.139(3) Uani d . 1 . .
H H1A 0.8137 0.4421 0.4925 0.208 Uiso calc R 1 . .
H H1B 0.7853 0.4006 0.5389 0.208 Uiso calc R 1 . .
H H1C 0.8115 0.3947 0.4570 0.208 Uiso calc R 1 . .
C C2 0.9262(5) 0.4048(2) 0.5207(3) 0.1050(19) Uani d . 1 . .
N N3 1.0045(4) 0.3995(2) 0.5354(3) 0.137(2) Uani d . 1 . .

loop_
_atom_site_aniso_label
_atom_site_aniso_U_11
_atom_site_aniso_U_22
_atom_site_aniso_U_33
_atom_site_aniso_U_12
_atom_site_aniso_U_13
_atom_site_aniso_U_23
Cu1A 0.0382(2) 0.0358(2) 0.0451(2) 0.00163(18) 0.00370(18) 0.00084(18)
Cl1A 0.0468(5) 0.0421(5) 0.0659(6) -0.0130(4) 0.0014(4) -0.0015(4)
S1A 0.0393(5) 0.0341(5) 0.0800(7) 0.0013(4) -0.0097(4) 0.0030(4)
N1A 0.0402(18) 0.0399(18) 0.104(3) 0.0069(15) -0.0097(17) 0.0051(18)
N2A 0.0470(18) 0.0355(16) 0.073(2) 0.0012(15) -0.0089(16) 0.0043(15)
P1A 0.0353(5) 0.0359(5) 0.0429(5) 0.0026(4) 0.0031(4) -0.0013(4)
P2A 0.0406(5) 0.0413(5) 0.0431(5) 0.0016(4) 0.0042(4) 0.0019(4)
C1A 0.0356(19) 0.0387(19) 0.054(2) 0.0011(15) 0.0014(16) -0.0101(16)
C2A 0.043(2) 0.094(3) 0.080(3) -0.006(2) 0.009(2) 0.009(3)
C3A 0.043(3) 0.118(4) 0.116(4) -0.006(3) 0.016(3) -0.003(4)
C4A 0.041(3) 0.094(4) 0.122(4) 0.009(2) -0.016(3) -0.028(3)
C5A 0.065(3) 0.202(7) 0.074(3) 0.040(4) -0.017(3) -0.023(4)
C6A 0.045(3) 0.169(5) 0.062(3) 0.031(3) 0.000(2) -0.014(3)
C7A 0.0387(19) 0.0383(18) 0.0432(19) 0.0047(15) 0.0003(15) -0.0016(15)
C8A 0.044(2) 0.048(2) 0.125(4) 0.0050(19) 0.002(2) -0.029(2)
C9A 0.045(2) 0.066(3) 0.144(5) -0.010(2) 0.018(3) -0.037(3)
C10A 0.077(3) 0.041(2) 0.108(4) -0.010(2) 0.016(3) -0.002(2)
C11A 0.072(3) 0.038(2) 0.148(5) 0.008(2) -0.016(3) 0.000(3)
C12A 0.053(2) 0.042(2) 0.110(3) 0.0044(19) -0.010(2) -0.002(2)
C13A 0.044(2) 0.0391(19) 0.045(2) -0.0037(16) 0.0027(16) 0.0027(16)
C14A 0.082(3) 0.053(2) 0.051(2) 0.008(2) 0.006(2) 0.0042(19)
C15A 0.108(4) 0.063(3) 0.070(3) 0.009(3) 0.005(3) 0.022(2)
C16A 0.114(4) 0.078(3) 0.052(3) -0.022(3) -0.004(3) 0.018(2)
C17A 0.125(4) 0.079(3) 0.048(3) -0.017(3) 0.020(3) -0.011(2)
C18A 0.099(3) 0.051(2) 0.054(2) -0.001(2) 0.010(2) -0.003(2)
C19A 0.051(2) 0.056(2) 0.044(2) 0.0068(19) -0.0024(17) -0.0021(18)
C20A 0.049(2) 0.075(3) 0.096(3) 0.000(2) -0.011(2) 0.009(3)
C21A 0.057(3) 0.108(4) 0.119(4) -0.008(3) -0.020(3) -0.002(4)
C22A 0.066(3) 0.130(5) 0.095(4) 0.017(3) -0.035(3) -0.014(4)
C23A 0.106(4) 0.111(5) 0.104(4) 0.022(4) -0.049(4) 0.019(4)
C24A 0.085(3) 0.079(3) 0.083(3) 0.001(3) -0.029(3) 0.019(3)
C25A 0.052(2) 0.041(2) 0.048(2) -0.0015(17) 0.0034(17) 0.0074(17)
C26A 0.128(4) 0.057(3) 0.084(3) -0.017(3) 0.049(3) 0.004(2)
C27A 0.130(5) 0.084(4) 0.105(4) -0.027(3) 0.056(4) 0.014(3)
C28A 0.093(4) 0.059(3) 0.112(4) -0.024(3) 0.005(3) 0.025(3)
C29A 0.112(4) 0.053(3) 0.096(4) -0.019(3) 0.012(3) -0.006(3)
C30A 0.085(3) 0.054(3) 0.071(3) -0.011(2) 0.016(2) -0.001(2)
C31A 0.052(2) 0.043(2) 0.052(2) -0.0026(17) 0.0153(18) 0.0024(17)
C32A 0.062(3) 0.094(4) 0.091(3) -0.006(3) 0.014(2) -0.038(3)
C33A 0.099(4) 0.105(4) 0.112(4) -0.018(4) 0.031(4) -0.063(3)
C34A 0.094(4) 0.056(3) 0.129(5) 0.005(3) 0.062(4) -0.006(3)
C35A 0.079(3) 0.072(3) 0.096(4) 0.025(3) 0.029(3) 0.015(3)
C36A 0.064(3) 0.072(3) 0.068(3) 0.023(2) 0.015(2) 0.000(2)
C37A 0.040(2) 0.0381(19) 0.052(2) 0.0045(16) -0.0010(16) -0.0070(16)
C38A 0.040(2) 0.059(3) 0.172(5) 0.001(2) -0.016(3) 0.010(3)
C39A 0.074(3) 0.038(2) 0.091(3) 0.003(2) -0.010(2) 0.010(2)
Cu1B 0.0353(2) 0.0377(2) 0.0452(2) -0.00179(18) -0.00148(18) 0.00507(18)
Cl1B 0.0447(5) 0.0438(5) 0.0586(5) 0.0087(4) 0.0048(4) 0.0001(4)
S1B 0.0314(4) 0.0413(5) 0.0698(6) -0.0017(4) 0.0005(4) 0.0084(4)
N1B 0.0429(19) 0.0427(18) 0.095(2) -0.0064(15) 0.0214(17) 0.0024(18)
N2B 0.0422(18) 0.0444(18) 0.096(3) -0.0026(15) 0.0175(17) -0.0042(17)
P1B 0.0331(5) 0.0437(5) 0.0399(5) 0.0032(4) -0.0007(4) 0.0026(4)
P2B 0.0337(5) 0.0346(5) 0.0447(5) -0.0024(4) -0.0023(4) 0.0050(4)
C1B 0.0334(18) 0.053(2) 0.0374(18) 0.0036(16) 0.0004(14) 0.0003(16)
C2B 0.042(2) 0.086(3) 0.083(3) 0.010(2) -0.003(2) 0.027(2)
C3B 0.043(3) 0.121(4) 0.099(4) 0.012(3) -0.009(2) 0.032(3)
C4B 0.034(2) 0.116(4) 0.073(3) 0.004(3) -0.006(2) -0.004(3)
C5B 0.046(2) 0.084(3) 0.065(3) -0.019(2) 0.009(2) -0.006(2)
C6B 0.044(2) 0.062(2) 0.051(2) 0.0017(19) 0.0001(17) 0.0016(18)
C7B 0.043(2) 0.050(2) 0.0431(19) 0.0044(17) 0.0006(16) 0.0011(16)
C8B 0.044(2) 0.088(3) 0.095(3) 0.007(2) 0.004(2) -0.029(3)
C9B 0.057(3) 0.099(4) 0.123(4) 0.021(3) 0.021(3) -0.025(3)
C10B 0.095(4) 0.078(3) 0.076(3) 0.027(3) 0.018(3) -0.021(3)
C11B 0.075(3) 0.075(3) 0.069(3) 0.009(2) -0.003(2) -0.025(2)
C12B 0.054(2) 0.073(3) 0.055(2) 0.008(2) -0.0021(19) -0.014(2)
C13B 0.0369(19) 0.053(2) 0.049(2) 0.0062(16) 0.0015(16) 0.0134(18)
C14B 0.104(4) 0.061(3) 0.069(3) -0.017(3) -0.009(3) 0.019(2)
C15B 0.123(5) 0.066(3) 0.113(4) -0.024(3) -0.012(4) 0.027(3)
C16B 0.068(3) 0.087(4) 0.118(5) 0.005(3) 0.016(3) 0.057(4)
C17B 0.077(3) 0.115(4) 0.070(3) 0.030(3) 0.030(3) 0.049(3)
C18B 0.067(3) 0.081(3) 0.054(2) 0.014(2) 0.008(2) 0.013(2)
C19B 0.0351(18) 0.049(2) 0.048(2) -0.0031(16) -0.0059(15) 0.0111(16)
C20B 0.042(2) 0.059(2) 0.082(3) 0.0007(19) 0.008(2) 0.012(2)
C21B 0.046(3) 0.084(3) 0.106(4) 0.013(2) 0.015(2) 0.023(3)
C22B 0.039(2) 0.117(4) 0.098(4) -0.005(3) 0.006(2) 0.031(3)
C23B 0.049(3) 0.095(4) 0.106(4) -0.027(3) -0.011(3) 0.011(3)
C24B 0.048(2) 0.061(3) 0.077(3) -0.0116(19) -0.004(2) 0.002(2)
C25B 0.0345(18) 0.0389(19) 0.054(2) -0.0018(15) -0.0017(16) 0.0055(16)
C26B 0.060(2) 0.046(2) 0.068(3) 0.0112(19) -0.010(2) -0.0017(19)
C27B 0.066(3) 0.059(3) 0.081(3) 0.007(2) -0.013(2) -0.021(2)
C28B 0.053(3) 0.042(2) 0.116(4) -0.0013(19) 0.008(3) -0.012(3)
C29B 0.066(3) 0.047(2) 0.105(4) 0.014(2) 0.007(3) 0.025(3)
C30B 0.061(3) 0.047(2) 0.068(3) 0.0073(19) 0.002(2) 0.013(2)
C31B 0.0383(19) 0.044(2) 0.0433(19) 0.0031(15) -0.0026(15) 0.0021(16)
C32B 0.056(2) 0.066(3) 0.051(2) -0.013(2) -0.0008(18) 0.0056(19)
C33B 0.073(3) 0.081(3) 0.053(3) -0.008(2) 0.011(2) 0.010(2)
C34B 0.069(3) 0.092(3) 0.043(2) 0.012(3) -0.009(2) -0.003(2)
C35B 0.053(2) 0.077(3) 0.062(3) -0.007(2) -0.016(2) -0.007(2)
C36B 0.040(2) 0.062(2) 0.056(2) -0.0023(18) -0.0042(17) 0.0047(19)
C37B 0.0353(19) 0.046(2) 0.050(2) -0.0008(16) 0.0003(16) 0.0051(17)
C38B 0.056(3) 0.065(3) 0.127(4) 0.004(2) 0.041(3) 0.005(3)
C39B 0.069(3) 0.044(2) 0.149(5) -0.007(2) 0.022(3) -0.011(3)
C1 0.101(5) 0.227(8) 0.089(4) 0.017(5) 0.022(4) 0.015(5)
C2 0.110(5) 0.123(5) 0.082(4) 0.017(4) 0.016(4) 0.009(3)
N3 0.110(4) 0.152(5) 0.148(5) 0.018(4) 0.002(4) 0.028(4)

loop_
_atom_type_symbol
_atom_type_description
_atom_type_scat_dispersion_real
_atom_type_scat_dispersion_imag
_atom_type_scat_source
C C 0.0033 0.0016 'International Tables Vol C Tables 4.2.6.8 and 6.1.1.4'
H H 0.0000 0.0000 'International Tables Vol C Tables 4.2.6.8 and 6.1.1.4'
N N 0.0061 0.0033 'International Tables Vol C Tables 4.2.6.8 and 6.1.1.4'
P P 0.1023 0.0942 'International Tables Vol C Tables 4.2.6.8 and 6.1.1.4'
S S 0.1246 0.1234 'International Tables Vol C Tables 4.2.6.8 and 6.1.1.4'
Cl Cl 0.1484 0.1585 'International Tables Vol C Tables 4.2.6.8 and 6.1.1.4'
Cu Cu 0.3201 1.2651 'International Tables Vol C Tables 4.2.6.8 and 6.1.1.4'

loop_
_geom_angle_atom_site_label_1
_geom_angle_atom_site_label_2
_geom_angle_atom_site_label_3
_geom_angle_site_symmetry_1
_geom_angle_site_symmetry_3
_geom_angle
_geom_angle_publ_flag
P1A Cu1A P2A . . 124.71(4) ?
P1A Cu1A S1A . . 107.56(4) ?
P2A Cu1A S1A . . 104.04(4) ?
P1A Cu1A Cl1A . . 104.71(3) ?
P2A Cu1A Cl1A . . 103.01(3) ?
S1A Cu1A Cl1A . . 112.92(3) ?
C37A S1A Cu1A . . 111.93(12) ?
C37A N1A C38A . . 124.4(3) ?
C37A N1A H1AA . . 120(3) ?
C38A N1A H1AA . . 116(3) ?
C37A N2A C39A . . 125.5(3) ?
C37A N2A H2AA . . 114(2) ?
C39A N2A H2AA . . 120(2) ?
C7A P1A C13A . . 102.24(15) ?
C7A P1A C1A . . 102.89(15) ?
C13A P1A C1A . . 105.53(16) ?
C7A P1A Cu1A . . 115.08(11) ?
C13A P1A Cu1A . . 114.40(11) ?
C1A P1A Cu1A . . 115.16(11) ?
C25A P2A C19A . . 103.78(17) ?
C25A P2A C31A . . 103.71(16) ?
C19A P2A C31A . . 103.47(17) ?
C25A P2A Cu1A . . 115.18(12) ?
C19A P2A Cu1A . . 116.67(12) ?
C31A P2A Cu1A . . 112.51(12) ?
C6A C1A C2A . . 117.2(4) ?
C6A C1A P1A . . 117.2(3) ?
C2A C1A P1A . . 125.6(3) ?
C1A C2A C3A . . 120.9(4) ?
C1A C2A H2A . . 119.5 ?
C3A C2A H2A . . 119.5 ?
C4A C3A C2A . . 120.6(4) ?
C4A C3A H3A . . 119.7 ?
C2A C3A H3A . . 119.7 ?
C3A C4A C5A . . 119.5(4) ?
C3A C4A H4A . . 120.3 ?
C5A C4A H4A . . 120.3 ?
C4A C5A C6A . . 119.7(5) ?
C4A C5A H5A . . 120.2 ?
C6A C5A H5A . . 120.2 ?
C1A C6A C5A . . 122.2(4) ?
C1A C6A H6A . . 118.9 ?
C5A C6A H6A . . 118.9 ?
C8A C7A C12A . . 116.8(3) ?
C8A C7A P1A . . 118.7(3) ?
C12A C7A P1A . . 124.6(3) ?
C7A C8A C9A . . 121.6(4) ?
C7A C8A H8A . . 119.2 ?
C9A C8A H8A . . 119.2 ?
C10A C9A C8A . . 120.3(4) ?
C10A C9A H9A . . 119.8 ?
C8A C9A H9A . . 119.8 ?
C9A C10A C11A . . 119.5(4) ?
C9A C10A H10A . . 120.3 ?
C11A C10A H10A . . 120.3 ?
C10A C11A C12A . . 120.2(4) ?
C10A C11A H11A . . 119.9 ?
C12A C11A H11A . . 119.9 ?
C7A C12A C11A . . 121.4(4) ?
C7A C12A H12A . . 119.3 ?
C11A C12A H12A . . 119.3 ?
C18A C13A C14A . . 118.2(3) ?
C18A C13A P1A . . 123.6(3) ?
C14A C13A P1A . . 118.2(3) ?
C13A C14A C15A . . 120.6(4) ?
C13A C14A H14A . . 119.7 ?
C15A C14A H14A . . 119.7 ?
C16A C15A C14A . . 120.1(4) ?
C16A C15A H15A . . 119.9 ?
C14A C15A H15A . . 119.9 ?
C15A C16A C17A . . 120.3(4) ?
C15A C16A H16A . . 119.9 ?
C17A C16A H16A . . 119.9 ?
C16A C17A C18A . . 119.9(4) ?
C16A C17A H17A . . 120.1 ?
C18A C17A H17A . . 120.1 ?
C13A C18A C17A . . 121.0(4) ?
C13A C18A H18A . . 119.5 ?
C17A C18A H18A . . 119.5 ?
C24A C19A C20A . . 117.7(4) ?
C24A C19A P2A . . 124.8(3) ?
C20A C19A P2A . . 117.4(3) ?
C19A C20A C21A . . 120.6(4) ?
C19A C20A H20A . . 119.7 ?
C21A C20A H20A . . 119.7 ?
C22A C21A C20A . . 121.0(5) ?
C22A C21A H21A . . 119.5 ?
C20A C21A H21A . . 119.5 ?
C23A C22A C21A . . 119.3(5) ?
C23A C22A H22A . . 120.3 ?
C21A C22A H22A . . 120.3 ?
C22A C23A C24A . . 120.9(5) ?
C22A C23A H23A . . 119.5 ?
C24A C23A H23A . . 119.5 ?
C19A C24A C23A . . 120.3(5) ?
C19A C24A H24A . . 119.8 ?
C23A C24A H24A . . 119.8 ?
C30A C25A C26A . . 117.1(4) ?
C30A C25A P2A . . 118.6(3) ?
C26A C25A P2A . . 124.3(3) ?
C25A C26A C27A . . 120.1(4) ?
C25A C26A H26A . . 120.0 ?
C27A C26A H26A . . 120.0 ?
C28A C27A C26A . . 121.7(5) ?
C28A C27A H27A . . 119.1 ?
C26A C27A H27A . . 119.1 ?
C27A C28A C29A . . 119.0(4) ?
C27A C28A H28A . . 120.5 ?
C29A C28A H28A . . 120.5 ?
C28A C29A C30A . . 120.2(5) ?
C28A C29A H29A . . 119.9 ?
C30A C29A H29A . . 119.9 ?
C25A C30A C29A . . 121.8(4) ?
C25A C30A H30A . . 119.1 ?
C29A C30A H30A . . 119.1 ?
C32A C31A C36A . . 117.7(4) ?
C32A C31A P2A . . 124.7(3) ?
C36A C31A P2A . . 117.5(3) ?
C31A C32A C33A . . 120.9(5) ?
C31A C32A H32A . . 119.5 ?
C33A C32A H32A . . 119.5 ?
C34A C33A C32A . . 119.8(5) ?
C34A C33A H33A . . 120.1 ?
C32A C33A H33A . . 120.1 ?
C35A C34A C33A . . 120.4(5) ?
C35A C34A H34A . . 119.8 ?
C33A C34A H34A . . 119.8 ?
C34A C35A C36A . . 119.7(5) ?
C34A C35A H35A . . 120.1 ?
C36A C35A H35A . . 120.1 ?
C31A C36A C35A . . 121.5(4) ?
C31A C36A H36A . . 119.3 ?
C35A C36A H36A . . 119.3 ?
N2A C37A N1A . . 118.5(3) ?
N2A C37A S1A . . 121.2(3) ?
N1A C37A S1A . . 120.3(3) ?
N1A C38A H38D . . 109.5 ?
N1A C38A H38E . . 109.5 ?
H38D C38A H38E . . 109.5 ?
N1A C38A H38F . . 109.5 ?
H38D C38A H38F . . 109.5 ?
H38E C38A H38F . . 109.5 ?
N2A C39A H39A . . 109.5 ?
N2A C39A H39B . . 109.5 ?
H39A C39A H39B . . 109.5 ?
N2A C39A H39C . . 109.5 ?
H39A C39A H39C . . 109.5 ?
H39B C39A H39C . . 109.5 ?
P2B Cu1B P1B . . 120.07(3) ?
P2B Cu1B S1B . . 106.08(3) ?
P1B Cu1B S1B . . 108.79(3) ?
P2B Cu1B Cl1B . . 105.37(3) ?
P1B Cu1B Cl1B . . 107.62(3) ?
S1B Cu1B Cl1B . . 108.45(3) ?
C37B S1B Cu1B . . 109.86(12) ?
C37B N1B C38B . . 124.9(3) ?
C37B N1B H1BB . . 119(3) ?
C38B N1B H1BB . . 116(3) ?
C37B N2B C39B . . 124.9(3) ?
C37B N2B H2BB . . 116(3) ?
C39B N2B H2BB . . 119(3) ?
C1B P1B C7B . . 103.14(15) ?
C1B P1B C13B . . 102.46(15) ?
C7B P1B C13B . . 101.02(16) ?
C1B P1B Cu1B . . 116.22(10) ?
C7B P1B Cu1B . . 114.61(11) ?
C13B P1B Cu1B . . 117.19(12) ?
C25B P2B C19B . . 102.77(15) ?
C25B P2B C31B . . 105.67(15) ?
C19B P2B C31B . . 99.76(15) ?
C25B P2B Cu1B . . 114.17(11) ?
C19B P2B Cu1B . . 115.73(11) ?
C31B P2B Cu1B . . 116.81(11) ?
C6B C1B C2B . . 118.3(3) ?
C6B C1B P1B . . 118.5(3) ?
C2B C1B P1B . . 123.1(3) ?
C1B C2B C3B . . 120.4(4) ?
C1B C2B H2B . . 119.8 ?
C3B C2B H2B . . 119.8 ?
C4B C3B C2B . . 120.8(4) ?
C4B C3B H3B . . 119.6 ?
C2B C3B H3B . . 119.6 ?
C3B C4B C5B . . 119.6(4) ?
C3B C4B H4B . . 120.2 ?
C5B C4B H4B . . 120.2 ?
C4B C5B C6B . . 120.3(4) ?
C4B C5B H5B . . 119.9 ?
C6B C5B H5B . . 119.9 ?
C1B C6B C5B . . 120.6(4) ?
C1B C6B H6B . . 119.7 ?
C5B C6B H6B . . 119.7 ?
C12B C7B C8B . . 117.9(3) ?
C12B C7B P1B . . 124.8(3) ?
C8B C7B P1B . . 117.2(3) ?
C9B C8B C7B . . 120.6(4) ?
C9B C8B H8B . . 119.7 ?
C7B C8B H8B . . 119.7 ?
C8B C9B C10B . . 120.1(4) ?
C8B C9B H9B . . 119.9 ?
C10B C9B H9B . . 119.9 ?
C11B C10B C9B . . 119.6(4) ?
C11B C10B H10B . . 120.2 ?
C9B C10B H10B . . 120.2 ?
C10B C11B C12B . . 120.1(4) ?
C10B C11B H11B . . 120.0 ?
C12B C11B H11B . . 120.0 ?
C11B C12B C7B . . 121.6(4) ?
C11B C12B H12B . . 119.2 ?
C7B C12B H12B . . 119.2 ?
C14B C13B C18B . . 118.0(4) ?
C14B C13B P1B . . 119.3(3) ?
C18B C13B P1B . . 122.7(3) ?
C13B C14B C15B . . 120.8(4) ?
C13B C14B H14B . . 119.6 ?
C15B C14B H14B . . 119.6 ?
C16B C15B C14B . . 120.6(5) ?
C16B C15B H15B . . 119.7 ?
C14B C15B H15B . . 119.7 ?
C17B C16B C15B . . 119.4(5) ?
C17B C16B H16B . . 120.3 ?
C15B C16B H16B . . 120.3 ?
C16B C17B C18B . . 120.9(5) ?
C16B C17B H17B . . 119.5 ?
C18B C17B H17B . . 119.5 ?
C17B C18B C13B . . 120.4(5) ?
C17B C18B H18B . . 119.8 ?
C13B C18B H18B . . 119.8 ?
C20B C19B C24B . . 118.7(3) ?
C20B C19B P2B . . 117.0(3) ?
C24B C19B P2B . . 124.3(3) ?
C21B C20B C19B . . 121.2(4) ?
C21B C20B H20B . . 119.4 ?
C19B C20B H20B . . 119.4 ?
C22B C21B C20B . . 119.7(4) ?
C22B C21B H21B . . 120.1 ?
C20B C21B H21B . . 120.1 ?
C21B C22B C23B . . 120.6(4) ?
C21B C22B H22B . . 119.7 ?
C23B C22B H22B . . 119.7 ?
C22B C23B C24B . . 120.2(4) ?
C22B C23B H23B . . 119.9 ?
C24B C23B H23B . . 119.9 ?
C19B C24B C23B . . 119.6(4) ?
C19B C24B H24B . . 120.2 ?
C23B C24B H24B . . 120.2 ?
C30B C25B C26B . . 117.3(3) ?
C30B C25B P2B . . 125.8(3) ?
C26B C25B P2B . . 116.9(3) ?
C27B C26B C25B . . 121.4(4) ?
C27B C26B H26B . . 119.3 ?
C25B C26B H26B . . 119.3 ?
C28B C27B C26B . . 120.2(4) ?
C28B C27B H27B . . 119.9 ?
C26B C27B H27B . . 119.9 ?
C29B C28B C27B . . 119.7(4) ?
C29B C28B H28B . . 120.2 ?
C27B C28B H28B . . 120.2 ?
C28B C29B C30B . . 120.8(4) ?
C28B C29B H29B . . 119.6 ?
C30B C29B H29B . . 119.6 ?
C25B C30B C29B . . 120.7(4) ?
C25B C30B H30B . . 119.7 ?
C29B C30B H30B . . 119.7 ?
C36B C31B C32B . . 119.0(3) ?
C36B C31B P2B . . 118.9(3) ?
C32B C31B P2B . . 122.0(3) ?
C33B C32B C31B . . 120.3(4) ?
C33B C32B H32B . . 119.9 ?
C31B C32B H32B . . 119.9 ?
C34B C33B C32B . . 120.5(4) ?
C34B C33B H33B . . 119.8 ?
C32B C33B H33B . . 119.8 ?
C35B C34B C33B . . 119.6(4) ?
C35B C34B H34B . . 120.2 ?
C33B C34B H34B . . 120.2 ?
C34B C35B C36B . . 120.3(4) ?
C34B C35B H35B . . 119.8 ?
C36B C35B H35B . . 119.8 ?
C31B C36B C35B . . 120.3(3) ?
C31B C36B H36B . . 119.9 ?
C35B C36B H36B . . 119.9 ?
N2B C37B N1B . . 117.9(3) ?
N2B C37B S1B . . 120.8(3) ?
N1B C37B S1B . . 121.3(3) ?
N1B C38B H38A . . 109.5 ?
N1B C38B H38B . . 109.5 ?
H38A C38B H38B . . 109.5 ?
N1B C38B H38C . . 109.5 ?
H38A C38B H38C . . 109.5 ?
H38B C38B H38C . . 109.5 ?
N2B C39B H39D . . 109.5 ?
N2B C39B H39E . . 109.5 ?
H39D C39B H39E . . 109.5 ?
N2B C39B H39F . . 109.5 ?
H39D C39B H39F . . 109.5 ?
H39E C39B H39F . . 109.5 ?
C2 C1 H1A . . 109.5 ?
C2 C1 H1B . . 109.5 ?
H1A C1 H1B . . 109.5 ?
C2 C1 H1C . . 109.5 ?
H1A C1 H1C . . 109.5 ?
H1B C1 H1C . . 109.5 ?
N3 C2 C1 . . 178.9(8) ?

loop_
_geom_bond_atom_site_label_1
_geom_bond_atom_site_label_2
_geom_bond_site_symmetry_2
_geom_bond_distance
_geom_bond_publ_flag
Cu1A P1A . 2.2847(9) ?
Cu1A P2A . 2.2850(9) ?
Cu1A S1A . 2.3715(10) ?
Cu1A Cl1A . 2.4014(9) ?
S1A C37A . 1.709(3) ?
N1A C37A . 1.331(4) ?
N1A C38A . 1.453(5) ?
N1A H1AA . 0.875(18) ?
N2A C37A . 1.315(4) ?
N2A C39A . 1.444(4) ?
N2A H2AA . 0.875(18) ?
P1A C7A . 1.832(3) ?
P1A C13A . 1.834(3) ?
P1A C1A . 1.838(3) ?
P2A C25A . 1.825(3) ?
P2A C19A . 1.830(4) ?
P2A C31A . 1.834(4) ?
C1A C6A . 1.358(5) ?
C1A C2A . 1.363(5) ?
C2A C3A . 1.389(6) ?
C2A H2A . 0.9300 ?
C3A C4A . 1.348(7) ?
C3A H3A . 0.9300 ?
C4A C5A . 1.349(7) ?
C4A H4A . 0.9300 ?
C5A C6A . 1.384(6) ?
C5A H5A . 0.9300 ?
C6A H6A . 0.9300 ?
C7A C8A . 1.376(5) ?
C7A C12A . 1.378(5) ?
C8A C9A . 1.380(5) ?
C8A H8A . 0.9300 ?
C9A C10A . 1.348(6) ?
C9A H9A . 0.9300 ?
C10A C11A . 1.365(6) ?
C10A H10A . 0.9300 ?
C11A C12A . 1.378(5) ?
C11A H11A . 0.9300 ?
C12A H12A . 0.9300 ?
C13A C18A . 1.373(5) ?
C13A C14A . 1.380(5) ?
C14A C15A . 1.386(5) ?
C14A H14A . 0.9300 ?
C15A C16A . 1.357(6) ?
C15A H15A . 0.9300 ?
C16A C17A . 1.359(6) ?
C16A H16A . 0.9300 ?
C17A C18A . 1.386(6) ?
C17A H17A . 0.9300 ?
C18A H18A . 0.9300 ?
C19A C24A . 1.368(5) ?
C19A C20A . 1.377(5) ?
C20A C21A . 1.380(6) ?
C20A H20A . 0.9300 ?
C21A C22A . 1.345(7) ?
C21A H21A . 0.9300 ?
C22A C23A . 1.341(7) ?
C22A H22A . 0.9300 ?
C23A C24A . 1.395(6) ?
C23A H23A . 0.9300 ?
C24A H24A . 0.9300 ?
C25A C30A . 1.371(5) ?
C25A C26A . 1.379(5) ?
C26A C27A . 1.387(6) ?
C26A H26A . 0.9300 ?
C27A C28A . 1.339(7) ?
C27A H27A . 0.9300 ?
C28A C29A . 1.357(6) ?
C28A H28A . 0.9300 ?
C29A C30A . 1.379(5) ?
C29A H29A . 0.9300 ?
C30A H30A . 0.9300 ?
C31A C32A . 1.353(5) ?
C31A C36A . 1.376(5) ?
C32A C33A . 1.396(6) ?
C32A H32A . 0.9300 ?
C33A C34A . 1.351(7) ?
C33A H33A . 0.9300 ?
C34A C35A . 1.342(7) ?
C34A H34A . 0.9300 ?
C35A C36A . 1.378(6) ?
C35A H35A . 0.9300 ?
C36A H36A . 0.9300 ?
C38A H38D . 0.9600 ?
C38A H38E . 0.9600 ?
C38A H38F . 0.9600 ?
C39A H39A . 0.9600 ?
C39A H39B . 0.9600 ?
C39A H39C . 0.9600 ?
Cu1B P2B . 2.2831(9) ?
Cu1B P1B . 2.2989(9) ?
Cu1B S1B . 2.3857(9) ?
Cu1B Cl1B . 2.3956(9) ?
S1B C37B . 1.709(3) ?
N1B C37B . 1.325(4) ?
N1B C38B . 1.440(5) ?
N1B H1BB . 0.869(18) ?
N2B C37B . 1.323(4) ?
N2B C39B . 1.451(5) ?
N2B H2BB . 0.879(18) ?
P1B C1B . 1.833(3) ?
P1B C7B . 1.834(3) ?
P1B C13B . 1.836(3) ?
P2B C25B . 1.820(3) ?
P2B C19B . 1.834(3) ?
P2B C31B . 1.837(3) ?
C1B C6B . 1.378(5) ?
C1B C2B . 1.380(5) ?
C2B C3B . 1.386(5) ?
C2B H2B . 0.9300 ?
C3B C4B . 1.354(6) ?
C3B H3B . 0.9300 ?
C4B C5B . 1.367(6) ?
C4B H4B . 0.9300 ?
C5B C6B . 1.386(5) ?
C5B H5B . 0.9300 ?
C6B H6B . 0.9300 ?
C7B C12B . 1.377(5) ?
C7B C8B . 1.378(5) ?
C8B C9B . 1.378(6) ?
C8B H8B . 0.9300 ?
C9B C10B . 1.380(6) ?
C9B H9B . 0.9300 ?
C10B C11B . 1.359(6) ?
C10B H10B . 0.9300 ?
C11B C12B . 1.368(5) ?
C11B H11B . 0.9300 ?
C12B H12B . 0.9300 ?
C13B C14B . 1.363(5) ?
C13B C18B . 1.382(5) ?
C14B C15B . 1.388(6) ?
C14B H14B . 0.9300 ?
C15B C16B . 1.351(7) ?
C15B H15B . 0.9300 ?
C16B C17B . 1.349(7) ?
C16B H16B . 0.9300 ?
C17B C18B . 1.380(6) ?
C17B H17B . 0.9300 ?
C18B H18B . 0.9300 ?
C19B C20B . 1.378(5) ?
C19B C24B . 1.381(5) ?
C20B C21B . 1.378(5) ?
C20B H20B . 0.9300 ?
C21B C22B . 1.357(6) ?
C21B H21B . 0.9300 ?
C22B C23B . 1.362(6) ?
C22B H22B . 0.9300 ?
C23B C24B . 1.398(5) ?
C23B H23B . 0.9300 ?
C24B H24B . 0.9300 ?
C25B C30B . 1.384(5) ?
C25B C26B . 1.393(5) ?
C26B C27B . 1.374(5) ?
C26B H26B . 0.9300 ?
C27B C28B . 1.367(6) ?
C27B H27B . 0.9300 ?
C28B C29B . 1.359(6) ?
C28B H28B . 0.9300 ?
C29B C30B . 1.387(5) ?
C29B H29B . 0.9300 ?
C30B H30B . 0.9300 ?
C31B C36B . 1.378(5) ?
C31B C32B . 1.382(5) ?
C32B C33B . 1.378(5) ?
C32B H32B . 0.9300 ?
C33B C34B . 1.371(6) ?
C33B H33B . 0.9300 ?
C34B C35B . 1.370(5) ?
C34B H34B . 0.9300 ?
C35B C36B . 1.384(5) ?
C35B H35B . 0.9300 ?
C36B H36B . 0.9300 ?
C38B H38A . 0.9600 ?
C38B H38B . 0.9600 ?
C38B H38C . 0.9600 ?
C39B H39D . 0.9600 ?
C39B H39E . 0.9600 ?
C39B H39F . 0.9600 ?
C1 C2 . 1.436(8) ?
C1 H1A . 0.9600 ?
C1 H1B . 0.9600 ?
C1 H1C . 0.9600 ?
C2 N3 . 1.116(7) ?

loop_
_geom_hbond_atom_site_label_D
_geom_hbond_atom_site_label_H
_geom_hbond_atom_site_label_A
_geom_hbond_site_symmetry_A
_geom_hbond_distance_DH
_geom_hbond_distance_HA
_geom_hbond_distance_DA
_geom_hbond_angle_DHA
N1A H1AA Cl1B 1_655 0.875(18) 2.43(2) 3.234(3) 153(3)
N2A H2AA Cl1A . 0.875(18) 2.326(19) 3.197(3) 173(3)
N1B H1BB Cl1A . 0.869(18) 2.47(2) 3.262(3) 152(3)
N2B H2BB Cl1B . 0.879(18) 2.36(2) 3.230(3) 169(3)

loop_
_geom_torsion_atom_site_label_1
_geom_torsion_atom_site_label_2
_geom_torsion_atom_site_label_3
_geom_torsion_atom_site_label_4
_geom_torsion_site_symmetry_1
_geom_torsion_site_symmetry_2
_geom_torsion_site_symmetry_3
_geom_torsion_site_symmetry_4
_geom_torsion
_geom_torsion_publ_flag
P1A Cu1A S1A C37A . . . . 111.26(13) ?
P2A Cu1A S1A C37A . . . . -114.72(13) ?
Cl1A Cu1A S1A C37A . . . . -3.76(13) ?
P2A Cu1A P1A C7A . . . . -63.24(12) ?
S1A Cu1A P1A C7A . . . . 58.69(12) ?
Cl1A Cu1A P1A C7A . . . . 179.05(12) ?
P2A Cu1A P1A C13A . . . . 178.77(12) ?
S1A Cu1A P1A C13A . . . . -59.29(12) ?
Cl1A Cu1A P1A C13A . . . . 61.07(12) ?
P2A Cu1A P1A C1A . . . . 56.23(13) ?
S1A Cu1A P1A C1A . . . . 178.17(12) ?
Cl1A Cu1A P1A C1A . . . . -61.48(13) ?
P1A Cu1A P2A C25A . . . . 66.15(14) ?
S1A Cu1A P2A C25A . . . . -57.33(13) ?
Cl1A Cu1A P2A C25A . . . . -175.36(13) ?
P1A Cu1A P2A C19A . . . . -55.91(14) ?
S1A Cu1A P2A C19A . . . . -179.39(13) ?
Cl1A Cu1A P2A C19A . . . . 62.59(14) ?
P1A Cu1A P2A C31A . . . . -175.27(13) ?
S1A Cu1A P2A C31A . . . . 61.25(13) ?
Cl1A Cu1A P2A C31A . . . . -56.77(13) ?
C7A P1A C1A C6A . . . . 85.3(4) ?
C13A P1A C1A C6A . . . . -167.9(3) ?
Cu1A P1A C1A C6A . . . . -40.7(4) ?
C7A P1A C1A C2A . . . . -94.5(4) ?
C13A P1A C1A C2A . . . . 12.3(4) ?
Cu1A P1A C1A C2A . . . . 139.5(3) ?
C6A C1A C2A C3A . . . . -1.0(7) ?
P1A C1A C2A C3A . . . . 178.8(4) ?
C1A C2A C3A C4A . . . . 1.1(8) ?
C2A C3A C4A C5A . . . . -0.7(8) ?
C3A C4A C5A C6A . . . . 0.2(9) ?
C2A C1A C6A C5A . . . . 0.5(8) ?
P1A C1A C6A C5A . . . . -179.3(5) ?
C4A C5A C6A C1A . . . . -0.1(9) ?
C13A P1A C7A C8A . . . . 79.7(3) ?
C1A P1A C7A C8A . . . . -170.9(3) ?
Cu1A P1A C7A C8A . . . . -44.9(3) ?
C13A P1A C7A C12A . . . . -101.4(3) ?
C1A P1A C7A C12A . . . . 7.9(4) ?
Cu1A P1A C7A C12A . . . . 134.0(3) ?
C12A C7A C8A C9A . . . . -3.8(6) ?
P1A C7A C8A C9A . . . . 175.1(4) ?
C7A C8A C9A C10A . . . . 0.9(8) ?
C8A C9A C10A C11A . . . . 3.0(8) ?
C9A C10A C11A C12A . . . . -3.8(8) ?
C8A C7A C12A C11A . . . . 3.0(6) ?
P1A C7A C12A C11A . . . . -175.9(4) ?
C10A C11A C12A C7A . . . . 0.8(8) ?
C7A P1A C13A C18A . . . . 39.2(4) ?
C1A P1A C13A C18A . . . . -68.1(3) ?
Cu1A P1A C13A C18A . . . . 164.3(3) ?
C7A P1A C13A C14A . . . . -137.6(3) ?
C1A P1A C13A C14A . . . . 115.1(3) ?
Cu1A P1A C13A C14A . . . . -12.6(3) ?
C18A C13A C14A C15A . . . . 0.6(6) ?
P1A C13A C14A C15A . . . . 177.6(3) ?
C13A C14A C15A C16A . . . . 0.7(7) ?
C14A C15A C16A C17A . . . . -1.0(8) ?
C15A C16A C17A C18A . . . . 0.1(8) ?
C14A C13A C18A C17A . . . . -1.4(6) ?
P1A C13A C18A C17A . . . . -178.3(3) ?
C16A C17A C18A C13A . . . . 1.2(7) ?
C25A P2A C19A C24A . . . . -3.9(4) ?
C31A P2A C19A C24A . . . . -112.0(4) ?
Cu1A P2A C19A C24A . . . . 123.9(3) ?
C25A P2A C19A C20A . . . . 179.9(3) ?
C31A P2A C19A C20A . . . . 71.9(3) ?
Cu1A P2A C19A C20A . . . . -52.3(3) ?
C24A C19A C20A C21A . . . . 1.9(7) ?
P2A C19A C20A C21A . . . . 178.4(4) ?
C19A C20A C21A C22A . . . . -2.4(8) ?
C20A C21A C22A C23A . . . . 0.9(9) ?
C21A C22A C23A C24A . . . . 0.9(9) ?
C20A C19A C24A C23A . . . . -0.2(7) ?
P2A C19A C24A C23A . . . . -176.3(4) ?
C22A C23A C24A C19A . . . . -1.3(9) ?
C19A P2A C25A C30A . . . . 91.1(3) ?
C31A P2A C25A C30A . . . . -161.0(3) ?
Cu1A P2A C25A C30A . . . . -37.6(4) ?
C19A P2A C25A C26A . . . . -89.9(4) ?
C31A P2A C25A C26A . . . . 18.0(4) ?
Cu1A P2A C25A C26A . . . . 141.4(4) ?
C30A C25A C26A C27A . . . . -0.2(7) ?
P2A C25A C26A C27A . . . . -179.2(4) ?
C25A C26A C27A C28A . . . . -2.3(9) ?
C26A C27A C28A C29A . . . . 3.4(9) ?
C27A C28A C29A C30A . . . . -2.0(8) ?
C26A C25A C30A C29A . . . . 1.6(7) ?
P2A C25A C30A C29A . . . . -179.3(4) ?
C28A C29A C30A C25A . . . . -0.5(8) ?
C25A P2A C31A C32A . . . . -108.7(4) ?
C19A P2A C31A C32A . . . . -0.6(4) ?
Cu1A P2A C31A C32A . . . . 126.2(3) ?
C25A P2A C31A C36A . . . . 73.7(3) ?
C19A P2A C31A C36A . . . . -178.2(3) ?
Cu1A P2A C31A C36A . . . . -51.4(3) ?
C36A C31A C32A C33A . . . . -0.3(7) ?
P2A C31A C32A C33A . . . . -177.9(4) ?
C31A C32A C33A C34A . . . . -0.2(8) ?
C32A C33A C34A C35A . . . . -0.5(8) ?
C33A C34A C35A C36A . . . . 1.7(8) ?
C32A C31A C36A C35A . . . . 1.6(6) ?
P2A C31A C36A C35A . . . . 179.4(3) ?
C34A C35A C36A C31A . . . . -2.3(7) ?
C39A N2A C37A N1A . . . . 5.3(6) ?
C39A N2A C37A S1A . . . . -174.0(3) ?
C38A N1A C37A N2A . . . . 178.2(4) ?
C38A N1A C37A S1A . . . . -2.5(6) ?
Cu1A S1A C37A N2A . . . . -4.3(3) ?
Cu1A S1A C37A N1A . . . . 176.4(3) ?
P2B Cu1B S1B C37B . . . . -150.75(13) ?
P1B Cu1B S1B C37B . . . . 78.79(13) ?
Cl1B Cu1B S1B C37B . . . . -37.99(13) ?
P2B Cu1B P1B C1B . . . . 50.41(13) ?
S1B Cu1B P1B C1B . . . . 172.76(13) ?
Cl1B Cu1B P1B C1B . . . . -69.93(13) ?
P2B Cu1B P1B C7B . . . . -69.88(13) ?
S1B Cu1B P1B C7B . . . . 52.47(13) ?
Cl1B Cu1B P1B C7B . . . . 169.78(12) ?
P2B Cu1B P1B C13B . . . . 171.97(12) ?
S1B Cu1B P1B C13B . . . . -65.69(13) ?
Cl1B Cu1B P1B C13B . . . . 51.63(13) ?
P1B Cu1B P2B C25B . . . . 66.44(12) ?
S1B Cu1B P2B C25B . . . . -57.22(12) ?
Cl1B Cu1B P2B C25B . . . . -172.10(12) ?
P1B Cu1B P2B C19B . . . . -52.59(13) ?
S1B Cu1B P2B C19B . . . . -176.25(13) ?
Cl1B Cu1B P2B C19B . . . . 68.87(13) ?
P1B Cu1B P2B C31B . . . . -169.61(12) ?
S1B Cu1B P2B C31B . . . . 66.73(12) ?
Cl1B Cu1B P2B C31B . . . . -48.15(12) ?
C7B P1B C1B C6B . . . . 74.3(3) ?
C13B P1B C1B C6B . . . . 178.9(3) ?
Cu1B P1B C1B C6B . . . . -52.0(3) ?
C7B P1B C1B C2B . . . . -107.7(3) ?
C13B P1B C1B C2B . . . . -3.0(4) ?
Cu1B P1B C1B C2B . . . . 126.1(3) ?
C6B C1B C2B C3B . . . . -1.0(6) ?
P1B C1B C2B C3B . . . . -179.1(3) ?
C1B C2B C3B C4B . . . . -0.9(7) ?
C2B C3B C4B C5B . . . . 2.0(7) ?
C3B C4B C5B C6B . . . . -1.1(7) ?
C2B C1B C6B C5B . . . . 1.9(5) ?
P1B C1B C6B C5B . . . . -180.0(3) ?
C4B C5B C6B C1B . . . . -0.8(6) ?
C1B P1B C7B C12B . . . . -4.2(4) ?
C13B P1B C7B C12B . . . . -109.9(3) ?
Cu1B P1B C7B C12B . . . . 123.1(3) ?
C1B P1B C7B C8B . . . . 176.5(3) ?
C13B P1B C7B C8B . . . . 70.8(3) ?
Cu1B P1B C7B C8B . . . . -56.2(3) ?
C12B C7B C8B C9B . . . . 2.3(7) ?
P1B C7B C8B C9B . . . . -178.4(4) ?
C7B C8B C9B C10B . . . . -1.7(8) ?
C8B C9B C10B C11B . . . . 0.1(8) ?
C9B C10B C11B C12B . . . . 0.9(7) ?
C10B C11B C12B C7B . . . . -0.3(7) ?
C8B C7B C12B C11B . . . . -1.3(6) ?
P1B C7B C12B C11B . . . . 179.4(3) ?
C1B P1B C13B C14B . . . . 107.1(3) ?
C7B P1B C13B C14B . . . . -146.7(3) ?
Cu1B P1B C13B C14B . . . . -21.4(4) ?
C1B P1B C13B C18B . . . . -72.3(3) ?
C7B P1B C13B C18B . . . . 34.0(3) ?
Cu1B P1B C13B C18B . . . . 159.3(3) ?
C18B C13B C14B C15B . . . . -0.5(7) ?
P1B C13B C14B C15B . . . . -179.9(4) ?
C13B C14B C15B C16B . . . . 1.3(8) ?
C14B C15B C16B C17B . . . . -1.3(8) ?
C15B C16B C17B C18B . . . . 0.5(8) ?
C16B C17B C18B C13B . . . . 0.3(7) ?
C14B C13B C18B C17B . . . . -0.2(6) ?
P1B C13B C18B C17B . . . . 179.1(3) ?
C25B P2B C19B C20B . . . . -178.2(3) ?
C31B P2B C19B C20B . . . . 73.1(3) ?
Cu1B P2B C19B C20B . . . . -53.1(3) ?
C25B P2B C19B C24B . . . . 2.4(3) ?
C31B P2B C19B C24B . . . . -106.2(3) ?
Cu1B P2B C19B C24B . . . . 127.5(3) ?
C24B C19B C20B C21B . . . . 0.4(6) ?
P2B C19B C20B C21B . . . . -179.0(3) ?
C19B C20B C21B C22B . . . . -1.6(7) ?
C20B C21B C22B C23B . . . . 1.9(7) ?
C21B C22B C23B C24B . . . . -1.0(7) ?
C20B C19B C24B C23B . . . . 0.4(6) ?
P2B C19B C24B C23B . . . . 179.8(3) ?
C22B C23B C24B C19B . . . . -0.2(7) ?
C19B P2B C25B C30B . . . . -94.0(3) ?
C31B P2B C25B C30B . . . . 10.2(3) ?
Cu1B P2B C25B C30B . . . . 139.9(3) ?
C19B P2B C25B C26B . . . . 85.2(3) ?
C31B P2B C25B C26B . . . . -170.7(3) ?
Cu1B P2B C25B C26B . . . . -41.0(3) ?
C30B C25B C26B C27B . . . . 1.7(5) ?
P2B C25B C26B C27B . . . . -177.5(3) ?
C25B C26B C27B C28B . . . . -1.6(6) ?
C26B C27B C28B C29B . . . . 0.2(6) ?
C27B C28B C29B C30B . . . . 1.0(7) ?
C26B C25B C30B C29B . . . . -0.6(5) ?
P2B C25B C30B C29B . . . . 178.5(3) ?
C28B C29B C30B C25B . . . . -0.8(6) ?
C25B P2B C31B C36B . . . . 111.2(3) ?
C19B P2B C31B C36B . . . . -142.5(3) ?
Cu1B P2B C31B C36B . . . . -17.0(3) ?
C25B P2B C31B C32B . . . . -71.8(3) ?
C19B P2B C31B C32B . . . . 34.5(3) ?
Cu1B P2B C31B C32B . . . . 160.0(3) ?
C36B C31B C32B C33B . . . . -1.9(6) ?
P2B C31B C32B C33B . . . . -178.9(3) ?
C31B C32B C33B C34B . . . . 1.6(6) ?
C32B C33B C34B C35B . . . . -0.3(7) ?
C33B C34B C35B C36B . . . . -0.7(6) ?
C32B C31B C36B C35B . . . . 1.0(5) ?
P2B C31B C36B C35B . . . . 178.1(3) ?
C34B C35B C36B C31B . . . . 0.3(6) ?
C39B N2B C37B N1B . . . . 5.9(6) ?
C39B N2B C37B S1B . . . . -175.8(3) ?
C38B N1B C37B N2B . . . . -178.7(4) ?
C38B N1B C37B S1B . . . . 3.0(6) ?
Cu1B S1B C37B N2B . . . . 27.2(3) ?
Cu1B S1B C37B N1B . . . . -154.6(3) ?
